data_1570903
loop_
_publ_author_name
'Bortolamiol, Enrica'
'Botter, Eleonora'
'Cavarzerani, Enrico'
'Mauceri, Matteo'
'Demitri, Nicola'
'Rizzolio, Flavio'
'Visentin, Fabiano'
'Scattolin, Thomas'

_publ_section_title
;
 Rational Design of Palladium(II) Indenyl and Allyl Complexes Bearing
 Phosphine and Isocyanide Ancillary Ligands with Promising Antitumor
 Activity.
;
_journal_issue 2
_journal_name_full 'Molecules (Basel, Switzerland)'
_journal_page_first 345
_journal_paper_doi 10.3390/molecules29020345
_journal_volume 29
_journal_year 2024
_chemical_formula_moiety 'C35 H37 N O3 P Pd, Cl O4'
_chemical_formula_sum 'C35 H37 Cl N O7 P Pd'
_chemical_formula_weight 756.47
_space_group_crystal_system orthorhombic
_space_group_IT_number 29
_space_group_name_Hall 'P 2c -2ac'
_space_group_name_H-M_alt 'P c a 21'
_atom_sites_solution_hydrogens geom
_atom_sites_solution_primary direct
_atom_sites_solution_secondary difmap
_audit_creation_method SHELXL-2018/3
_cell_angle_alpha 90
_cell_angle_beta 90
_cell_angle_gamma 90
_cell_formula_units_Z 4
_cell_length_a 19.569(4)
_cell_length_b 9.821(2)
_cell_length_c 17.575(4)
_cell_measurement_reflns_used 3972
_cell_measurement_temperature 100(2)
_cell_measurement_theta_max 31.097
_cell_measurement_theta_min 1.809
_cell_volume 3377.7(12)
_computing_cell_refinement 'XDS (Kabsch, 2010)'
_computing_data_collection 'Elettra XRD2 Data Collection SW'
_computing_data_reduction 'XDS (Kabsch, 2010)'
_computing_molecular_graphics 'Ortep3 for Windows - Coot'
_computing_publication_material 'enCIFer - publCIF'
_computing_structure_refinement 'SHELXL-2018/3 (Sheldrick, 2015)'
_computing_structure_solution 'SHELXT (Sheldrick, 2015)'
_diffrn_ambient_temperature 100(2)
_diffrn_measured_fraction_theta_full 1.000
_diffrn_measured_fraction_theta_max 0.947
_diffrn_measurement_device_type
;
'Arinax MD2s Goniometer, Pilatus 6M detector'
;
_diffrn_measurement_method 'Rotating crystal'
_diffrn_radiation_type Synchrotron
_diffrn_radiation_wavelength 0.620
_diffrn_reflns_av_R_equivalents 0.0255
_diffrn_reflns_av_unetI/netI 0.0194
_diffrn_reflns_Laue_measured_fraction_full 1.000
_diffrn_reflns_Laue_measured_fraction_max 0.947
_diffrn_reflns_limit_h_max 32
_diffrn_reflns_limit_h_min -32
_diffrn_reflns_limit_k_max 15
_diffrn_reflns_limit_k_min -15
_diffrn_reflns_limit_l_max 27
_diffrn_reflns_limit_l_min -27
_diffrn_reflns_number 77299
_diffrn_reflns_point_group_measured_fraction_full 0.999
_diffrn_reflns_point_group_measured_fraction_max 0.937
_diffrn_reflns_theta_full 21.839
_diffrn_reflns_theta_max 31.097
_diffrn_reflns_theta_min 1.809
_diffrn_source 'Elettra Synchrotron - XRD2 BL'
_diffrn_standards_decay_% 0
_diffrn_standards_interval_count 0
_diffrn_standards_number 0
_exptl_absorpt_coefficient_mu 0.497
_exptl_absorpt_correction_type none
_exptl_crystal_colour Orange
_exptl_crystal_density_diffrn 1.488
_exptl_crystal_description 'Thin rods'
_exptl_crystal_F_000 1552
_exptl_crystal_size_max 0.100
_exptl_crystal_size_mid 0.050
_exptl_crystal_size_min 0.020
_refine_diff_density_max 0.993
_refine_diff_density_min -1.074
_refine_diff_density_rms 0.056
_refine_ls_abs_structure_details
;
 Flack x determined using 6517 quotients [(I+)-(I-)]/[(I+)+(I-)]
 (Parsons, Flack and Wagner, Acta Cryst. B69 (2013) 249-259).
;
_refine_ls_abs_structure_Flack 0.022(6)
_refine_ls_extinction_method none
_refine_ls_goodness_of_fit_ref 1.062
_refine_ls_hydrogen_treatment constr
_refine_ls_matrix_type full
_refine_ls_number_parameters 467
_refine_ls_number_reflns 15352
_refine_ls_number_restraints 11
_refine_ls_restrained_S_all 1.063
_refine_ls_R_factor_all 0.0278
_refine_ls_R_factor_gt 0.0252
_refine_ls_shift/su_max 0.006
_refine_ls_shift/su_mean 0.000
_refine_ls_structure_factor_coef Fsqd
_refine_ls_weighting_details 'w=1/[\s^2^(Fo^2^)+(0.0377P)^2^+0.3703P] where P=(Fo^2^+2Fc^2^)/3'
_refine_ls_weighting_scheme calc
_refine_ls_wR_factor_gt 0.0647
_refine_ls_wR_factor_ref 0.0660
_reflns_Friedel_coverage 0.929
_reflns_Friedel_fraction_full 0.998
_reflns_Friedel_fraction_max 0.927
_reflns_number_gt 14379
_reflns_number_total 15352
_reflns_threshold_expression 'I > 2\s(I)'
_cod_data_source_file EB44.cif
_cod_data_source_block EB44
_cod_database_code 1570903
_shelx_shelxl_version_number 2018/3
_shelx_space_group_comment
;
The symmetry employed for this shelxl refinement is uniquely defined
by the following loop, which should always be used as a source of
symmetry information in preference to the above space-group names.
They are only intended as comments.
;
_shelx_estimated_absorpt_t_min 0.952
_shelx_estimated_absorpt_t_max 0.990

loop_
_space_group_symop_operation_xyz
'x, y, z'
'-x, -y, z+1/2'
'x+1/2, -y, z'
'-x+1/2, y, z+1/2'

loop_
_atom_site_label
_atom_site_type_symbol
_atom_site_fract_x
_atom_site_fract_y
_atom_site_fract_z
_atom_site_U_iso_or_equiv
_atom_site_adp_type
_atom_site_occupancy
_atom_site_site_symmetry_order
_atom_site_calc_flag
_atom_site_refinement_flags_posn
_atom_site_refinement_flags_adp
_atom_site_refinement_flags_occupancy
_atom_site_disorder_assembly
_atom_site_disorder_group
ClA_5 Cl 1.09545(12) 1.1843(3) 0.63565(14) 0.0335(3) Uani 0.582(5) 1 d D . P A 1
O1A_5 O 1.02496(18) 1.1476(6) 0.6300(2) 0.0702(15) Uani 0.582(5) 1 d D . P A 1
O2A_5 O 1.1021(3) 1.3276(4) 0.6498(3) 0.0731(16) Uani 0.582(5) 1 d D . P A 1
O3A_5 O 1.1246(4) 1.1035(8) 0.6977(3) 0.0610(18) Uani 0.582(5) 1 d D . P A 1
O4A_5 O 1.1280(2) 1.1523(6) 0.5653(3) 0.0512(11) Uani 0.582(5) 1 d D . P A 1
ClB_5 Cl 1.10945(15) 1.1767(4) 0.6487(2) 0.0326(5) Uani 0.418(5) 1 d D . P A 2
O1B_5 O 1.0542(3) 1.2659(8) 0.6638(3) 0.068(2) Uani 0.418(5) 1 d D . P A 2
O2B_5 O 1.1048(4) 1.1194(9) 0.5741(4) 0.0630(19) Uani 0.418(5) 1 d D . P A 2
O3B_5 O 1.1122(6) 1.0707(11) 0.7045(7) 0.058(2) Uani 0.418(5) 1 d D . P A 2
O4B_5 O 1.1728(2) 1.2488(6) 0.6536(3) 0.0529(14) Uani 0.418(5) 1 d D . P A 2
Pd_1 Pd 0.99650(2) 0.71737(2) 0.58491(2) 0.02138(3) Uani 1 1 d . . . . .
OA_4 O 1.17473(7) 0.99974(14) 0.27060(8) 0.0292(2) Uani 1 1 d . . . . .
OB_4 O 0.76207(7) 1.22612(13) 0.58374(13) 0.0372(3) Uani 1 1 d . . . . .
OC_4 O 0.82095(10) 0.36090(19) 0.28851(10) 0.0458(4) Uani 1 1 d . . . . .
CA_4 C 1.22779(9) 1.0835(2) 0.30032(12) 0.0318(4) Uani 1 1 d . . . . .
HA1_4 H 1.250535 1.036047 0.342348 0.048 Uiso 1 1 calc R U . . .
HA2_4 H 1.208249 1.169081 0.318936 0.048 Uiso 1 1 calc R U . . .
HA3_4 H 1.261123 1.102875 0.260142 0.048 Uiso 1 1 calc R U . . .
CB_4 C 0.69415(12) 1.1921(3) 0.60489(15) 0.0417(5) Uani 1 1 d . . . . .
HB1_4 H 0.694830 1.112909 0.638829 0.063 Uiso 1 1 calc R U . . .
HB2_4 H 0.667576 1.170374 0.559209 0.063 Uiso 1 1 calc R U . . .
HB3_4 H 0.673161 1.269446 0.631236 0.063 Uiso 1 1 calc R U . . .
CC_4 C 0.8247(2) 0.2215(3) 0.31266(19) 0.0636(10) Uani 1 1 d . . . . .
HC1_4 H 0.802310 0.211751 0.362251 0.095 Uiso 1 1 calc R U . . .
HC2_4 H 0.872692 0.194114 0.316942 0.095 Uiso 1 1 calc R U . . .
HC3_4 H 0.801618 0.163429 0.275293 0.095 Uiso 1 1 calc R U . . .
C18_4 C 0.86887(9) 0.69438(19) 0.35549(10) 0.0255(3) Uani 1 1 d . . . . .
H18_4 H 0.862897 0.786217 0.339867 0.031 Uiso 1 1 calc R U . . .
C17_4 C 0.84041(10) 0.5910(2) 0.31287(11) 0.0311(3) Uani 1 1 d . . . . .
H17_4 H 0.814979 0.611557 0.268285 0.037 Uiso 1 1 calc R U . . .
C16_4 C 0.84921(11) 0.4556(2) 0.33564(12) 0.0330(4) Uani 1 1 d . . . . .
C15_4 C 0.88431(12) 0.4255(2) 0.40182(14) 0.0355(4) Uani 1 1 d . . . . .
H15_4 H 0.889020 0.333700 0.418001 0.043 Uiso 1 1 calc R U . . .
C14_4 C 0.91274(10) 0.53072(18) 0.44467(11) 0.0292(3) Uani 1 1 d . . . . .
H14_4 H 0.936680 0.509874 0.490234 0.035 Uiso 1 1 calc R U . . .
C13_4 C 0.90660(8) 0.66595(17) 0.42169(9) 0.0227(3) Uani 1 1 d . . . . .
P_4 P 0.95159(2) 0.79736(4) 0.47337(3) 0.02030(7) Uani 1 1 d . . . . .
C7_4 C 0.89044(8) 0.93235(17) 0.49163(9) 0.0230(3) Uani 1 1 d . . . . .
C8_4 C 0.91356(10) 1.06381(19) 0.50878(12) 0.0310(3) Uani 1 1 d . . . . .
H8_4 H 0.959888 1.087479 0.499472 0.037 Uiso 1 1 calc R U . . .
C9_4 C 0.86939(11) 1.1594(2) 0.53916(13) 0.0345(4) Uani 1 1 d . . . . .
H9_4 H 0.885523 1.248161 0.550935 0.041 Uiso 1 1 calc R U . . .
C10_4 C 0.80111(10) 1.12561(19) 0.55257(11) 0.0296(3) Uani 1 1 d . . . . .
C11_4 C 0.77704(9) 0.99587(19) 0.53531(11) 0.0278(3) Uani 1 1 d . . . . .
H11_4 H 0.730529 0.972870 0.543937 0.033 Uiso 1 1 calc R U . . .
C12_4 C 0.82217(8) 0.90015(18) 0.50518(10) 0.0255(3) Uani 1 1 d . . . . .
H12_4 H 0.806057 0.811257 0.493659 0.031 Uiso 1 1 calc R U . . .
C1_4 C 1.01671(8) 0.86322(16) 0.40974(9) 0.0219(2) Uani 1 1 d . . . . .
C2_4 C 1.07040(9) 0.93742(19) 0.44203(10) 0.0267(3) Uani 1 1 d . . . . .
H2_4 H 1.070714 0.953796 0.495301 0.032 Uiso 1 1 calc R U . . .
C3_4 C 1.12370(9) 0.98789(19) 0.39695(10) 0.0277(3) Uani 1 1 d . . . . .
H3_4 H 1.159305 1.040170 0.419235 0.033 Uiso 1 1 calc R U . . .
C4_4 C 1.12405(8) 0.96089(17) 0.31948(10) 0.0242(3) Uani 1 1 d . . . . .
C5_4 C 1.07042(8) 0.88767(17) 0.28657(10) 0.0246(3) Uani 1 1 d . . . . .
H5_4 H 1.070466 0.870393 0.233382 0.029 Uiso 1 1 calc R U . . .
C6_4 C 1.01725(9) 0.84027(17) 0.33119(10) 0.0233(3) Uani 1 1 d . . . . .
H6_4 H 0.980707 0.791605 0.308232 0.028 Uiso 1 1 calc R U . . .
C4_3 C 0.83102(10) 0.6567(2) 0.66209(11) 0.0318(3) Uani 1 1 d . . . . .
H4_3 H 0.797879 0.722004 0.646952 0.038 Uiso 1 1 calc R U . . .
C5_3 C 0.81366(11) 0.5209(2) 0.67071(12) 0.0362(4) Uani 1 1 d . . . . .
H5_3 H 0.767692 0.493294 0.662736 0.043 Uiso 1 1 calc R U . . .
C6_3 C 0.86270(12) 0.4235(2) 0.69100(13) 0.0387(4) Uani 1 1 d . . . . .
H6_3 H 0.849523 0.330724 0.695629 0.046 Uiso 1 1 calc R U . . .
C9_3 C 0.89848(9) 0.6951(2) 0.67622(10) 0.0277(3) Uani 1 1 d . . . . .
C3_3 C 0.93421(10) 0.8262(2) 0.66954(11) 0.0298(3) Uani 1 1 d . . . . .
H3_3 H 0.915955 0.907313 0.648283 0.036 Uiso 1 1 calc R U . . .
C8_3 C 0.94791(10) 0.5966(2) 0.69815(10) 0.0300(3) Uani 1 1 d . . . . .
C7_3 C 0.93019(12) 0.4599(2) 0.70447(12) 0.0361(4) Uani 1 1 d . . . . .
H7_3 H 0.963352 0.393255 0.717636 0.043 Uiso 1 1 calc R U . . .
C1_3 C 1.01325(11) 0.6687(2) 0.70785(11) 0.0318(4) Uani 1 1 d . . . . .
H1_3 H 1.056307 0.627422 0.717410 0.038 Uiso 1 1 calc R U . . .
C2_3 C 1.00094(10) 0.8102(3) 0.70048(13) 0.0327(4) Uani 1 1 d . . . . .
H2_3 H 1.031585 0.881384 0.713742 0.039 Uiso 1 1 calc R U . . .
N_2 N 1.10388(8) 0.54796(19) 0.49533(10) 0.0313(3) Uani 1 1 d . . . . .
C_2 C 1.06421(9) 0.60564(19) 0.53107(10) 0.0268(3) Uani 1 1 d . . . . .
C1_2 C 1.15079(12) 0.4896(3) 0.43993(12) 0.0396(5) Uani 1 1 d . . . . .
C2_2 C 1.1101(2) 0.3844(3) 0.39618(19) 0.0620(9) Uani 1 1 d . . . . .
H2A_2 H 1.069497 0.427503 0.374034 0.093 Uiso 1 1 calc R U . . .
H2B_2 H 1.095896 0.311384 0.430753 0.093 Uiso 1 1 calc R U . . .
H2C_2 H 1.138406 0.346298 0.355450 0.093 Uiso 1 1 calc R U . . .
C3_2 C 1.17398(14) 0.6078(3) 0.38951(15) 0.0509(7) Uani 1 1 d . . . . .
H3A_2 H 1.197886 0.675502 0.420631 0.076 Uiso 1 1 calc R U . . .
H3B_2 H 1.134032 0.649998 0.365556 0.076 Uiso 1 1 calc R U . . .
H3C_2 H 1.204895 0.573559 0.350024 0.076 Uiso 1 1 calc R U . . .
C4_2 C 1.21084(13) 0.4283(3) 0.48272(15) 0.0544(8) Uani 1 1 d . . . . .
H4A_2 H 1.194372 0.356240 0.516667 0.082 Uiso 1 1 calc R U . . .
H4B_2 H 1.233397 0.499272 0.512798 0.082 Uiso 1 1 calc R U . . .
H4C_2 H 1.243461 0.389788 0.446294 0.082 Uiso 1 1 calc R U . . .

loop_
_atom_site_aniso_label
_atom_site_aniso_U_11
_atom_site_aniso_U_22
_atom_site_aniso_U_33
_atom_site_aniso_U_23
_atom_site_aniso_U_13
_atom_site_aniso_U_12
ClA_5 0.0268(8) 0.0474(6) 0.0263(7) -0.0089(5) -0.0011(5) 0.0021(6)
O1A_5 0.0306(15) 0.122(4) 0.058(2) 0.027(2) 0.0006(15) -0.008(2)
O2A_5 0.115(5) 0.052(2) 0.052(2) -0.0222(17) -0.013(2) 0.005(2)
O3A_5 0.063(3) 0.078(4) 0.042(2) -0.017(2) -0.028(3) 0.034(3)
O4A_5 0.049(2) 0.066(3) 0.0386(18) -0.0141(17) 0.0160(17) -0.0017(18)
ClB_5 0.0237(10) 0.0431(9) 0.0309(12) -0.0096(8) 0.0019(7) -0.0023(8)
O1B_5 0.058(4) 0.091(5) 0.053(3) 0.015(3) 0.020(3) 0.041(4)
O2B_5 0.065(4) 0.084(5) 0.040(3) -0.031(3) -0.010(3) -0.006(3)
O3B_5 0.057(4) 0.048(4) 0.070(5) -0.001(3) 0.006(3) -0.006(3)
O4B_5 0.041(2) 0.079(3) 0.038(2) -0.002(2) -0.0012(18) -0.027(2)
Pd_1 0.01958(5) 0.02584(5) 0.01871(5) -0.00021(5) 0.00092(5) 0.00157(3)
OA_4 0.0233(5) 0.0357(6) 0.0287(6) 0.0051(5) 0.0028(5) -0.0058(5)
OB_4 0.0343(6) 0.0310(6) 0.0463(8) -0.0066(7) 0.0069(9) 0.0078(5)
OC_4 0.0556(10) 0.0438(9) 0.0380(8) -0.0163(7) 0.0097(7) -0.0257(8)
CA_4 0.0228(7) 0.0309(8) 0.0418(10) 0.0037(7) 0.0046(7) -0.0034(6)
CB_4 0.0314(9) 0.0457(11) 0.0480(12) -0.0121(9) 0.0043(8) 0.0084(8)
CC_4 0.099(3) 0.0416(13) 0.0507(15) -0.0172(11) 0.0229(16) -0.0364(15)
C18_4 0.0229(6) 0.0295(7) 0.0240(7) 0.0005(6) 0.0001(6) -0.0047(5)
C17_4 0.0288(7) 0.0401(9) 0.0243(7) -0.0031(7) 0.0018(6) -0.0117(7)
C16_4 0.0339(8) 0.0337(8) 0.0315(8) -0.0095(7) 0.0098(7) -0.0134(7)
C15_4 0.0394(10) 0.0253(8) 0.0418(10) -0.0034(7) 0.0036(8) -0.0066(7)
C14_4 0.0319(8) 0.0251(7) 0.0305(8) 0.0017(6) -0.0009(7) -0.0032(6)
C13_4 0.0217(6) 0.0235(7) 0.0229(6) -0.0011(5) 0.0015(5) -0.0034(5)
P_4 0.01856(16) 0.02229(16) 0.02006(15) -0.00005(13) 0.00042(14) -0.00075(12)
C7_4 0.0217(6) 0.0241(6) 0.0231(6) 0.0000(5) 0.0004(5) 0.0007(5)
C8_4 0.0289(7) 0.0256(7) 0.0385(9) -0.0025(6) 0.0073(7) -0.0025(6)
C9_4 0.0358(9) 0.0230(7) 0.0447(11) -0.0044(7) 0.0100(8) -0.0010(6)
C10_4 0.0311(8) 0.0264(7) 0.0313(8) -0.0015(6) 0.0013(7) 0.0054(6)
C11_4 0.0222(7) 0.0310(8) 0.0303(8) -0.0039(6) -0.0024(6) 0.0038(6)
C12_4 0.0216(6) 0.0265(7) 0.0284(7) -0.0034(6) -0.0015(6) 0.0001(5)
C1_4 0.0203(6) 0.0238(6) 0.0215(6) 0.0004(5) -0.0005(5) -0.0024(5)
C2_4 0.0250(7) 0.0327(8) 0.0223(7) -0.0002(6) -0.0002(6) -0.0066(6)
C3_4 0.0236(7) 0.0333(8) 0.0261(7) 0.0015(6) -0.0020(6) -0.0074(6)
C4_4 0.0211(6) 0.0262(7) 0.0253(7) 0.0042(5) 0.0011(5) -0.0014(5)
C5_4 0.0242(6) 0.0270(7) 0.0225(6) 0.0016(5) -0.0003(5) -0.0016(5)
C6_4 0.0226(6) 0.0253(7) 0.0219(6) 0.0012(5) -0.0004(5) -0.0015(5)
C4_3 0.0256(7) 0.0436(10) 0.0261(7) 0.0003(7) 0.0045(6) 0.0019(7)
C5_3 0.0306(8) 0.0466(11) 0.0315(9) 0.0022(8) 0.0032(7) -0.0049(8)
C6_3 0.0414(10) 0.0411(10) 0.0336(9) 0.0081(8) 0.0018(8) -0.0066(8)
C9_3 0.0259(7) 0.0358(8) 0.0214(7) -0.0008(6) 0.0053(6) 0.0013(6)
C3_3 0.0309(8) 0.0331(8) 0.0255(7) -0.0066(6) 0.0027(6) 0.0020(7)
C8_3 0.0291(7) 0.0398(9) 0.0211(7) 0.0043(6) 0.0017(6) 0.0011(7)
C7_3 0.0387(10) 0.0391(10) 0.0304(8) 0.0103(7) 0.0009(8) 0.0006(8)
C1_3 0.0298(7) 0.0437(11) 0.0221(7) 0.0025(7) -0.0033(6) 0.0024(8)
C2_3 0.0343(10) 0.0415(10) 0.0221(8) -0.0052(8) -0.0010(6) -0.0037(7)
N_2 0.0268(6) 0.0388(8) 0.0283(7) 0.0003(6) 0.0017(6) 0.0087(6)
C_2 0.0228(6) 0.0312(8) 0.0263(7) 0.0003(6) 0.0014(6) 0.0027(6)
C1_2 0.0396(10) 0.0506(12) 0.0286(8) 0.0015(8) 0.0058(8) 0.0244(9)
C2_2 0.082(2) 0.0561(16) 0.0478(14) -0.0164(12) 0.0001(15) 0.0252(16)
C3_2 0.0454(13) 0.0707(17) 0.0366(11) 0.0177(11) 0.0137(10) 0.0303(13)
C4_2 0.0417(11) 0.0807(19) 0.0407(12) 0.0227(12) 0.0128(10) 0.0354(13)

loop_
_atom_type_symbol
_atom_type_description
_atom_type_scat_dispersion_real
_atom_type_scat_dispersion_imag
_atom_type_scat_source
C C 0.0020 0.0012 'International Tables Vol C Tables 4.2.6.8 and 6.1.1.4'
N N 0.0042 0.0025 'International Tables Vol C Tables 4.2.6.8 and 6.1.1.4'
O O 0.0077 0.0045 'International Tables Vol C Tables 4.2.6.8 and 6.1.1.4'
P P 0.0809 0.0720 'International Tables Vol C Tables 4.2.6.8 and 6.1.1.4'
Cl Cl 0.1198 0.1216 'International Tables Vol C Tables 4.2.6.8 and 6.1.1.4'
H H 0.0000 0.0000 'International Tables Vol C Tables 4.2.6.8 and 6.1.1.4'
Pd Pd -1.3766 0.7904 'International Tables Vol C Tables 4.2.6.8 and 6.1.1.4'

loop_
_geom_angle_atom_site_label_1
_geom_angle_atom_site_label_2
_geom_angle_atom_site_label_3
_geom_angle
_geom_angle_site_symmetry_1
_geom_angle_site_symmetry_3
_geom_angle_publ_flag
O4A_5 ClA_5 O1A_5 108.4(3) . . ?
O4A_5 ClA_5 O2A_5 109.0(4) . . ?
O1A_5 ClA_5 O2A_5 110.3(4) . . ?
O4A_5 ClA_5 O3A_5 110.6(4) . . ?
O1A_5 ClA_5 O3A_5 106.9(4) . . ?
O2A_5 ClA_5 O3A_5 111.5(4) . . ?
O1B_5 ClB_5 O2B_5 111.5(5) . . ?
O1B_5 ClB_5 O3B_5 110.5(6) . . ?
O2B_5 ClB_5 O3B_5 110.1(7) . . ?
O1B_5 ClB_5 O4B_5 110.1(5) . . ?
O2B_5 ClB_5 O4B_5 107.7(4) . . ?
O3B_5 ClB_5 O4B_5 106.7(5) . . ?
C_2 Pd_1 C3_3 166.21(8) . . ?
C_2 Pd_1 C2_3 129.92(8) . . ?
C3_3 Pd_1 C2_3 37.49(7) . . ?
C_2 Pd_1 C1_3 104.31(8) . . ?
C3_3 Pd_1 C1_3 62.09(8) . . ?
C2_3 Pd_1 C1_3 36.99(9) . . ?
C_2 Pd_1 P_4 92.19(6) . . ?
C3_3 Pd_1 P_4 101.52(6) . . ?
C2_3 Pd_1 P_4 130.97(7) . . ?
C1_3 Pd_1 P_4 163.22(6) . . ?
C_2 Pd_1 C8_3 112.00(7) . . ?
C3_3 Pd_1 C8_3 58.82(8) . . ?
C2_3 Pd_1 C8_3 58.95(8) . . ?
C1_3 Pd_1 C8_3 35.60(7) . . ?
P_4 Pd_1 C8_3 134.26(5) . . ?
C_2 Pd_1 C9_3 140.80(7) . . ?
C3_3 Pd_1 C9_3 35.59(7) . . ?
C2_3 Pd_1 C9_3 58.85(7) . . ?
C1_3 Pd_1 C9_3 58.40(7) . . ?
P_4 Pd_1 C9_3 106.51(5) . . ?
C8_3 Pd_1 C9_3 32.92(6) . . ?
C4_4 OA_4 CA_4 117.38(15) . . ?
C10_4 OB_4 CB_4 117.33(16) . . ?
C16_4 OC_4 CC_4 116.8(2) . . ?
OA_4 CA_4 HA1_4 109.5 . . ?
OA_4 CA_4 HA2_4 109.5 . . ?
HA1_4 CA_4 HA2_4 109.5 . . ?
OA_4 CA_4 HA3_4 109.5 . . ?
HA1_4 CA_4 HA3_4 109.5 . . ?
HA2_4 CA_4 HA3_4 109.5 . . ?
OB_4 CB_4 HB1_4 109.5 . . ?
OB_4 CB_4 HB2_4 109.5 . . ?
HB1_4 CB_4 HB2_4 109.5 . . ?
OB_4 CB_4 HB3_4 109.5 . . ?
HB1_4 CB_4 HB3_4 109.5 . . ?
HB2_4 CB_4 HB3_4 109.5 . . ?
OC_4 CC_4 HC1_4 109.5 . . ?
OC_4 CC_4 HC2_4 109.5 . . ?
HC1_4 CC_4 HC2_4 109.5 . . ?
OC_4 CC_4 HC3_4 109.5 . . ?
HC1_4 CC_4 HC3_4 109.5 . . ?
HC2_4 CC_4 HC3_4 109.5 . . ?
C17_4 C18_4 C13_4 121.01(17) . . ?
C17_4 C18_4 H18_4 119.5 . . ?
C13_4 C18_4 H18_4 119.5 . . ?
C18_4 C17_4 C16_4 119.64(18) . . ?
C18_4 C17_4 H17_4 120.2 . . ?
C16_4 C17_4 H17_4 120.2 . . ?
OC_4 C16_4 C15_4 124.5(2) . . ?
OC_4 C16_4 C17_4 115.1(2) . . ?
C15_4 C16_4 C17_4 120.34(17) . . ?
C16_4 C15_4 C14_4 119.60(19) . . ?
C16_4 C15_4 H15_4 120.2 . . ?
C14_4 C15_4 H15_4 120.2 . . ?
C13_4 C14_4 C15_4 121.02(18) . . ?
C13_4 C14_4 H14_4 119.5 . . ?
C15_4 C14_4 H14_4 119.5 . . ?
C14_4 C13_4 C18_4 118.33(16) . . ?
C14_4 C13_4 P_4 119.54(13) . . ?
C18_4 C13_4 P_4 122.00(13) . . ?
C13_4 P_4 C7_4 106.82(8) . . ?
C13_4 P_4 C1_4 106.68(8) . . ?
C7_4 P_4 C1_4 108.16(8) . . ?
C13_4 P_4 Pd_1 111.88(6) . . ?
C7_4 P_4 Pd_1 110.65(6) . . ?
C1_4 P_4 Pd_1 112.38(6) . . ?
C12_4 C7_4 C8_4 118.82(16) . . ?
C12_4 C7_4 P_4 119.78(13) . . ?
C8_4 C7_4 P_4 119.90(13) . . ?
C9_4 C8_4 C7_4 120.44(18) . . ?
C9_4 C8_4 H8_4 119.8 . . ?
C7_4 C8_4 H8_4 119.8 . . ?
C8_4 C9_4 C10_4 120.11(18) . . ?
C8_4 C9_4 H9_4 119.9 . . ?
C10_4 C9_4 H9_4 119.9 . . ?
OB_4 C10_4 C11_4 124.12(18) . . ?
OB_4 C10_4 C9_4 115.58(17) . . ?
C11_4 C10_4 C9_4 120.29(17) . . ?
C10_4 C11_4 C12_4 119.06(17) . . ?
C10_4 C11_4 H11_4 120.5 . . ?
C12_4 C11_4 H11_4 120.5 . . ?
C7_4 C12_4 C11_4 121.27(16) . . ?
C7_4 C12_4 H12_4 119.4 . . ?
C11_4 C12_4 H12_4 119.4 . . ?
C6_4 C1_4 C2_4 118.60(15) . . ?
C6_4 C1_4 P_4 123.78(13) . . ?
C2_4 C1_4 P_4 117.59(13) . . ?
C1_4 C2_4 C3_4 120.95(16) . . ?
C1_4 C2_4 H2_4 119.5 . . ?
C3_4 C2_4 H2_4 119.5 . . ?
C4_4 C3_4 C2_4 119.43(16) . . ?
C4_4 C3_4 H3_4 120.3 . . ?
C2_4 C3_4 H3_4 120.3 . . ?
OA_4 C4_4 C3_4 124.56(16) . . ?
OA_4 C4_4 C5_4 115.38(15) . . ?
C3_4 C4_4 C5_4 120.06(15) . . ?
C6_4 C5_4 C4_4 120.22(15) . . ?
C6_4 C5_4 H5_4 119.9 . . ?
C4_4 C5_4 H5_4 119.9 . . ?
C5_4 C6_4 C1_4 120.72(15) . . ?
C5_4 C6_4 H6_4 119.6 . . ?
C1_4 C6_4 H6_4 119.6 . . ?
C5_3 C4_3 C9_3 118.21(19) . . ?
C5_3 C4_3 H4_3 120.9 . . ?
C9_3 C4_3 H4_3 120.9 . . ?
C4_3 C5_3 C6_3 121.2(2) . . ?
C4_3 C5_3 H5_3 119.4 . . ?
C6_3 C5_3 H5_3 119.4 . . ?
C7_3 C6_3 C5_3 121.3(2) . . ?
C7_3 C6_3 H6_3 119.4 . . ?
C5_3 C6_3 H6_3 119.4 . . ?
C4_3 C9_3 C8_3 120.57(19) . . ?
C4_3 C9_3 C3_3 132.26(19) . . ?
C8_3 C9_3 C3_3 107.09(17) . . ?
C4_3 C9_3 Pd_1 129.25(13) . . ?
C8_3 C9_3 Pd_1 73.30(10) . . ?
C3_3 C9_3 Pd_1 60.59(9) . . ?
C2_3 C3_3 C9_3 108.04(19) . . ?
C2_3 C3_3 Pd_1 72.33(12) . . ?
C9_3 C3_3 Pd_1 83.82(11) . . ?
C2_3 C3_3 H3_3 126.0 . . ?
C9_3 C3_3 H3_3 126.0 . . ?
Pd_1 C3_3 H3_3 110.5 . . ?
C7_3 C8_3 C9_3 120.59(18) . . ?
C7_3 C8_3 C1_3 132.19(19) . . ?
C9_3 C8_3 C1_3 107.19(18) . . ?
C7_3 C8_3 Pd_1 127.96(15) . . ?
C9_3 C8_3 Pd_1 73.78(10) . . ?
C1_3 C8_3 Pd_1 62.24(10) . . ?
C6_3 C7_3 C8_3 118.2(2) . . ?
C6_3 C7_3 H7_3 120.9 . . ?
C8_3 C7_3 H7_3 120.9 . . ?
C2_3 C1_3 C8_3 108.28(17) . . ?
C2_3 C1_3 Pd_1 71.16(12) . . ?
C8_3 C1_3 Pd_1 82.16(11) . . ?
C2_3 C1_3 H1_3 125.9 . . ?
C8_3 C1_3 H1_3 125.9 . . ?
Pd_1 C1_3 H1_3 113.1 . . ?
C1_3 C2_3 C3_3 107.39(19) . . ?
C1_3 C2_3 Pd_1 71.85(12) . . ?
C3_3 C2_3 Pd_1 70.18(11) . . ?
C1_3 C2_3 H2_3 126.3 . . ?
C3_3 C2_3 H2_3 126.3 . . ?
Pd_1 C2_3 H2_3 123.3 . . ?
C_2 N_2 C1_2 170.6(2) . . ?
N_2 C_2 Pd_1 174.71(17) . . ?
N_2 C1_2 C2_2 106.0(2) . . ?
N_2 C1_2 C4_2 108.21(18) . . ?
C2_2 C1_2 C4_2 112.8(2) . . ?
N_2 C1_2 C3_2 106.03(18) . . ?
C2_2 C1_2 C3_2 112.3(2) . . ?
C4_2 C1_2 C3_2 111.0(2) . . ?
C1_2 C2_2 H2A_2 109.5 . . ?
C1_2 C2_2 H2B_2 109.5 . . ?
H2A_2 C2_2 H2B_2 109.5 . . ?
C1_2 C2_2 H2C_2 109.5 . . ?
H2A_2 C2_2 H2C_2 109.5 . . ?
H2B_2 C2_2 H2C_2 109.5 . . ?
C1_2 C3_2 H3A_2 109.5 . . ?
C1_2 C3_2 H3B_2 109.5 . . ?
H3A_2 C3_2 H3B_2 109.5 . . ?
C1_2 C3_2 H3C_2 109.5 . . ?
H3A_2 C3_2 H3C_2 109.5 . . ?
H3B_2 C3_2 H3C_2 109.5 . . ?
C1_2 C4_2 H4A_2 109.5 . . ?
C1_2 C4_2 H4B_2 109.5 . . ?
H4A_2 C4_2 H4B_2 109.5 . . ?
C1_2 C4_2 H4C_2 109.5 . . ?
H4A_2 C4_2 H4C_2 109.5 . . ?
H4B_2 C4_2 H4C_2 109.5 . . ?

loop_
_geom_bond_atom_site_label_1
_geom_bond_atom_site_label_2
_geom_bond_distance
_geom_bond_site_symmetry_2
_geom_bond_publ_flag
ClA_5 O4A_5 1.427(5) . ?
ClA_5 O1A_5 1.429(4) . ?
ClA_5 O2A_5 1.435(5) . ?
ClA_5 O3A_5 1.464(5) . ?
ClB_5 O1B_5 1.416(6) . ?
ClB_5 O2B_5 1.430(7) . ?
ClB_5 O3B_5 1.431(8) . ?
ClB_5 O4B_5 1.431(5) . ?
Pd_1 C_2 1.9634(18) . ?
Pd_1 C3_3 2.1998(18) . ?
Pd_1 C2_3 2.228(2) . ?
Pd_1 C1_3 2.237(2) . ?
Pd_1 P_4 2.2875(6) . ?
Pd_1 C8_3 2.5042(19) . ?
Pd_1 C9_3 2.5104(18) . ?
OA_4 C4_4 1.366(2) . ?
OA_4 CA_4 1.424(2) . ?
OB_4 C10_4 1.363(2) . ?
OB_4 CB_4 1.420(3) . ?
OC_4 C16_4 1.363(2) . ?
OC_4 CC_4 1.435(4) . ?
CA_4 HA1_4 0.9800 . ?
CA_4 HA2_4 0.9800 . ?
CA_4 HA3_4 0.9800 . ?
CB_4 HB1_4 0.9800 . ?
CB_4 HB2_4 0.9800 . ?
CB_4 HB3_4 0.9800 . ?
CC_4 HC1_4 0.9800 . ?
CC_4 HC2_4 0.9800 . ?
CC_4 HC3_4 0.9800 . ?
C18_4 C17_4 1.379(3) . ?
C18_4 C13_4 1.406(2) . ?
C18_4 H18_4 0.9500 . ?
C17_4 C16_4 1.399(3) . ?
C17_4 H17_4 0.9500 . ?
C16_4 C15_4 1.383(3) . ?
C15_4 C14_4 1.394(3) . ?
C15_4 H15_4 0.9500 . ?
C14_4 C13_4 1.393(2) . ?
C14_4 H14_4 0.9500 . ?
C13_4 P_4 1.8071(17) . ?
P_4 C7_4 1.8145(17) . ?
P_4 C1_4 1.8147(17) . ?
C7_4 C12_4 1.393(2) . ?
C7_4 C8_4 1.401(2) . ?
C8_4 C9_4 1.383(3) . ?
C8_4 H8_4 0.9500 . ?
C9_4 C10_4 1.397(3) . ?
C9_4 H9_4 0.9500 . ?
C10_4 C11_4 1.392(3) . ?
C11_4 C12_4 1.394(2) . ?
C11_4 H11_4 0.9500 . ?
C12_4 H12_4 0.9500 . ?
C1_4 C6_4 1.399(2) . ?
C1_4 C2_4 1.399(2) . ?
C2_4 C3_4 1.400(2) . ?
C2_4 H2_4 0.9500 . ?
C3_4 C4_4 1.387(3) . ?
C3_4 H3_4 0.9500 . ?
C4_4 C5_4 1.398(2) . ?
C5_4 C6_4 1.384(2) . ?
C5_4 H5_4 0.9500 . ?
C6_4 H6_4 0.9500 . ?
C4_3 C5_3 1.385(3) . ?
C4_3 C9_3 1.395(3) . ?
C4_3 H4_3 0.9500 . ?
C5_3 C6_3 1.401(3) . ?
C5_3 H5_3 0.9500 . ?
C6_3 C7_3 1.389(3) . ?
C6_3 H6_3 0.9500 . ?
C9_3 C8_3 1.421(3) . ?
C9_3 C3_3 1.470(3) . ?
C3_3 C2_3 1.423(3) . ?
C3_3 H3_3 0.9500 . ?
C8_3 C7_3 1.392(3) . ?
C8_3 C1_3 1.471(3) . ?
C7_3 H7_3 0.9500 . ?
C1_3 C2_3 1.416(4) . ?
C1_3 H1_3 0.9500 . ?
C2_3 H2_3 0.9500 . ?
N_2 C_2 1.148(2) . ?
N_2 C1_2 1.456(3) . ?
C1_2 C2_2 1.515(4) . ?
C1_2 C4_2 1.520(3) . ?
C1_2 C3_2 1.529(4) . ?
C2_2 H2A_2 0.9800 . ?
C2_2 H2B_2 0.9800 . ?
C2_2 H2C_2 0.9800 . ?
C3_2 H3A_2 0.9800 . ?
C3_2 H3B_2 0.9800 . ?
C3_2 H3C_2 0.9800 . ?
C4_2 H4A_2 0.9800 . ?
C4_2 H4B_2 0.9800 . ?
C4_2 H4C_2 0.9800 . ?

loop_
_geom_torsion_atom_site_label_1
_geom_torsion_atom_site_label_2
_geom_torsion_atom_site_label_3
_geom_torsion_atom_site_label_4
_geom_torsion
_geom_torsion_site_symmetry_1
_geom_torsion_site_symmetry_2
_geom_torsion_site_symmetry_3
_geom_torsion_site_symmetry_4
_geom_torsion_publ_flag
C13_4 C18_4 C17_4 C16_4 -0.1(3) . . . . ?
CC_4 OC_4 C16_4 C15_4 4.1(3) . . . . ?
CC_4 OC_4 C16_4 C17_4 -175.7(2) . . . . ?
C18_4 C17_4 C16_4 OC_4 -178.06(18) . . . . ?
C18_4 C17_4 C16_4 C15_4 2.1(3) . . . . ?
OC_4 C16_4 C15_4 C14_4 178.3(2) . . . . ?
C17_4 C16_4 C15_4 C14_4 -1.9(3) . . . . ?
C16_4 C15_4 C14_4 C13_4 -0.3(3) . . . . ?
C15_4 C14_4 C13_4 C18_4 2.2(3) . . . . ?
C15_4 C14_4 C13_4 P_4 -173.62(16) . . . . ?
C17_4 C18_4 C13_4 C14_4 -2.0(3) . . . . ?
C17_4 C18_4 C13_4 P_4 173.69(14) . . . . ?
C14_4 C13_4 P_4 C7_4 -132.20(15) . . . . ?
C18_4 C13_4 P_4 C7_4 52.13(16) . . . . ?
C14_4 C13_4 P_4 C1_4 112.30(15) . . . . ?
C18_4 C13_4 P_4 C1_4 -63.37(16) . . . . ?
C14_4 C13_4 P_4 Pd_1 -10.97(16) . . . . ?
C18_4 C13_4 P_4 Pd_1 173.36(12) . . . . ?
C13_4 P_4 C7_4 C12_4 34.20(16) . . . . ?
C1_4 P_4 C7_4 C12_4 148.71(14) . . . . ?
Pd_1 P_4 C7_4 C12_4 -87.80(14) . . . . ?
C13_4 P_4 C7_4 C8_4 -159.93(15) . . . . ?
C1_4 P_4 C7_4 C8_4 -45.42(17) . . . . ?
Pd_1 P_4 C7_4 C8_4 78.07(15) . . . . ?
C12_4 C7_4 C8_4 C9_4 0.5(3) . . . . ?
P_4 C7_4 C8_4 C9_4 -165.51(17) . . . . ?
C7_4 C8_4 C9_4 C10_4 -0.4(3) . . . . ?
CB_4 OB_4 C10_4 C11_4 4.9(3) . . . . ?
CB_4 OB_4 C10_4 C9_4 -174.2(2) . . . . ?
C8_4 C9_4 C10_4 OB_4 179.0(2) . . . . ?
C8_4 C9_4 C10_4 C11_4 -0.2(3) . . . . ?
OB_4 C10_4 C11_4 C12_4 -178.5(2) . . . . ?
C9_4 C10_4 C11_4 C12_4 0.6(3) . . . . ?
C8_4 C7_4 C12_4 C11_4 -0.1(3) . . . . ?
P_4 C7_4 C12_4 C11_4 165.95(14) . . . . ?
C10_4 C11_4 C12_4 C7_4 -0.5(3) . . . . ?
C13_4 P_4 C1_4 C6_4 15.57(17) . . . . ?
C7_4 P_4 C1_4 C6_4 -99.03(15) . . . . ?
Pd_1 P_4 C1_4 C6_4 138.53(13) . . . . ?
C13_4 P_4 C1_4 C2_4 -162.32(14) . . . . ?
C7_4 P_4 C1_4 C2_4 83.08(15) . . . . ?
Pd_1 P_4 C1_4 C2_4 -39.36(15) . . . . ?
C6_4 C1_4 C2_4 C3_4 0.0(3) . . . . ?
P_4 C1_4 C2_4 C3_4 178.00(15) . . . . ?
C1_4 C2_4 C3_4 C4_4 -1.6(3) . . . . ?
CA_4 OA_4 C4_4 C3_4 -5.5(3) . . . . ?
CA_4 OA_4 C4_4 C5_4 175.29(15) . . . . ?
C2_4 C3_4 C4_4 OA_4 -177.07(17) . . . . ?
C2_4 C3_4 C4_4 C5_4 2.1(3) . . . . ?
OA_4 C4_4 C5_4 C6_4 178.34(15) . . . . ?
C3_4 C4_4 C5_4 C6_4 -0.9(3) . . . . ?
C4_4 C5_4 C6_4 C1_4 -0.8(3) . . . . ?
C2_4 C1_4 C6_4 C5_4 1.2(3) . . . . ?
P_4 C1_4 C6_4 C5_4 -176.64(13) . . . . ?
C9_3 C4_3 C5_3 C6_3 -1.8(3) . . . . ?
C4_3 C5_3 C6_3 C7_3 1.1(3) . . . . ?
C5_3 C4_3 C9_3 C8_3 0.6(3) . . . . ?
C5_3 C4_3 C9_3 C3_3 176.99(19) . . . . ?
C5_3 C4_3 C9_3 Pd_1 93.5(2) . . . . ?
C4_3 C9_3 C3_3 C2_3 172.9(2) . . . . ?
C8_3 C9_3 C3_3 C2_3 -10.3(2) . . . . ?
Pd_1 C9_3 C3_3 C2_3 -69.12(14) . . . . ?
C4_3 C9_3 C3_3 Pd_1 -118.0(2) . . . . ?
C8_3 C9_3 C3_3 Pd_1 58.77(13) . . . . ?
C4_3 C9_3 C8_3 C7_3 1.3(3) . . . . ?
C3_3 C9_3 C8_3 C7_3 -175.96(18) . . . . ?
Pd_1 C9_3 C8_3 C7_3 -124.90(19) . . . . ?
C4_3 C9_3 C8_3 C1_3 179.45(17) . . . . ?
C3_3 C9_3 C8_3 C1_3 2.2(2) . . . . ?
Pd_1 C9_3 C8_3 C1_3 53.29(12) . . . . ?
C4_3 C9_3 C8_3 Pd_1 126.15(17) . . . . ?
C3_3 C9_3 C8_3 Pd_1 -51.06(12) . . . . ?
C5_3 C6_3 C7_3 C8_3 0.7(3) . . . . ?
C9_3 C8_3 C7_3 C6_3 -1.9(3) . . . . ?
C1_3 C8_3 C7_3 C6_3 -179.6(2) . . . . ?
Pd_1 C8_3 C7_3 C6_3 -94.7(2) . . . . ?
C7_3 C8_3 C1_3 C2_3 -175.4(2) . . . . ?
C9_3 C8_3 C1_3 C2_3 6.7(2) . . . . ?
Pd_1 C8_3 C1_3 C2_3 67.12(14) . . . . ?
C7_3 C8_3 C1_3 Pd_1 117.5(2) . . . . ?
C9_3 C8_3 C1_3 Pd_1 -60.45(13) . . . . ?
C8_3 C1_3 C2_3 C3_3 -13.1(2) . . . . ?
Pd_1 C1_3 C2_3 C3_3 61.53(14) . . . . ?
C8_3 C1_3 C2_3 Pd_1 -74.66(13) . . . . ?
C9_3 C3_3 C2_3 C1_3 14.5(2) . . . . ?
Pd_1 C3_3 C2_3 C1_3 -62.62(15) . . . . ?
C9_3 C3_3 C2_3 Pd_1 77.14(13) . . . . ?
